data_7127724
loop_
_publ_author_name
'Zhang, Chun'
'Huang, Jiapian'
'Ye, Shengqing'
'Tang, Jie'
'Wu, Jie'

_publ_section_title
;
 A metal-free reaction of sulfur dioxide, cyclopropanols and
 electron-deficient olefins.
;
_journal_issue 89
_journal_name_full 'Chemical communications (Cambridge, England)'
_journal_page_first 13852
_journal_page_last 13855
_journal_paper_doi 10.1039/d0cc06465c
_journal_volume 56
_journal_year 2020
_chemical_formula_sum 'C16 H21 N O5 S'
_chemical_formula_weight 339.40
_space_group_crystal_system monoclinic
_space_group_IT_number 15
_space_group_name_Hall '-C 2yc'
_space_group_name_H-M_alt 'C 1 2/c 1'
_atom_sites_solution_hydrogens geom
_audit_creation_method SHELXL-2016/6
_audit_update_record
;
2020-09-23 deposited with the CCDC.	2020-10-15 downloaded from the CCDC.
;
_cell_angle_alpha 90
_cell_angle_beta 101.506(2)
_cell_angle_gamma 90
_cell_formula_units_Z 8
_cell_length_a 19.9401(7)
_cell_length_b 5.3894(2)
_cell_length_c 32.9348(13)
_cell_measurement_reflns_used 1431
_cell_measurement_temperature 296(2)
_cell_measurement_theta_max 30.57
_cell_measurement_theta_min 3.94
_cell_volume 3468.2(2)
_computing_cell_refinement 'Bruker SAINT'
_computing_data_collection 'Bruker APEX2'
_computing_data_reduction 'Bruker SAINT'
_computing_molecular_graphics 'Bruker SHELXTL'
_computing_publication_material 'Bruker SHELXTL'
_computing_structure_refinement 'SHELXL-2016/6 (Sheldrick, 2016)'
_computing_structure_solution 'SHELXT 2014/5 (Sheldrick, 2014)'
_diffrn_ambient_temperature 296(2)
_diffrn_measured_fraction_theta_full 0.991
_diffrn_measured_fraction_theta_max 0.992
_diffrn_measurement_device_type 'Bruker APEX-II CCD'
_diffrn_measurement_method '\f and \w scans'
_diffrn_radiation_type GaK\a
_diffrn_radiation_wavelength 1.34138
_diffrn_reflns_av_R_equivalents 0.0317
_diffrn_reflns_av_unetI/netI 0.0237
_diffrn_reflns_Laue_measured_fraction_full 0.991
_diffrn_reflns_Laue_measured_fraction_max 0.992
_diffrn_reflns_limit_h_max 25
_diffrn_reflns_limit_h_min -25
_diffrn_reflns_limit_k_max 6
_diffrn_reflns_limit_k_min -6
_diffrn_reflns_limit_l_max 41
_diffrn_reflns_limit_l_min -41
_diffrn_reflns_number 24549
_diffrn_reflns_point_group_measured_fraction_full 0.991
_diffrn_reflns_point_group_measured_fraction_max 0.992
_diffrn_reflns_theta_full 53.594
_diffrn_reflns_theta_max 58.491
_diffrn_reflns_theta_min 4.768
_exptl_absorpt_coefficient_mu 1.222
_exptl_absorpt_correction_T_max 0.752
_exptl_absorpt_correction_T_min 0.583
_exptl_absorpt_correction_type multi-scan
_exptl_absorpt_process_details sadabs
_exptl_crystal_colour colourless
_exptl_crystal_density_diffrn 1.300
_exptl_crystal_description block
_exptl_crystal_F_000 1440
_exptl_crystal_size_max 0.430
_exptl_crystal_size_mid 0.200
_exptl_crystal_size_min 0.100
_refine_diff_density_max 0.977
_refine_diff_density_min -0.453
_refine_diff_density_rms 0.076
_refine_ls_extinction_method none
_refine_ls_goodness_of_fit_ref 1.092
_refine_ls_hydrogen_treatment constr
_refine_ls_matrix_type full
_refine_ls_number_parameters 208
_refine_ls_number_reflns 3702
_refine_ls_number_restraints 0
_refine_ls_restrained_S_all 1.092
_refine_ls_R_factor_all 0.0638
_refine_ls_R_factor_gt 0.0622
_refine_ls_shift/su_max 0.001
_refine_ls_shift/su_mean 0.000
_refine_ls_structure_factor_coef Fsqd
_refine_ls_weighting_details 'w=1/[\s^2^(Fo^2^)+(0.1524P)^2^+1.5374P] where P=(Fo^2^+2Fc^2^)/3'
_refine_ls_weighting_scheme calc
_refine_ls_wR_factor_gt 0.2052
_refine_ls_wR_factor_ref 0.2091
_reflns_Friedel_coverage 0.000
_reflns_number_gt 3489
_reflns_number_total 3702
_reflns_threshold_expression 'I > 2\s(I)'
_cod_data_source_file d0cc06465c2.cif
_cod_data_source_block ga_200108d_a
_cod_original_sg_symbol_H-M 'C 2/c'
_cod_database_code 7127724
_shelx_shelxl_version_number 2016/6
_shelx_space_group_comment
; 
The symmetry employed for this shelxl refinement is uniquely defined 
by the following loop, which should always be used as a source of 
symmetry information in preference to the above space-group names. 
They are only intended as comments. 
;
_shelx_estimated_absorpt_t_min 0.622
_shelx_estimated_absorpt_t_max 0.888

loop_
_space_group_symop_operation_xyz
'x, y, z'
'-x, y, -z+1/2'
'x+1/2, y+1/2, z'
'-x+1/2, y+1/2, -z+1/2'
'-x, -y, -z'
'x, -y, z-1/2'
'-x+1/2, -y+1/2, -z'
'x+1/2, -y+1/2, z-1/2'

loop_
_atom_site_label
_atom_site_type_symbol
_atom_site_fract_x
_atom_site_fract_y
_atom_site_fract_z
_atom_site_U_iso_or_equiv
_atom_site_adp_type
_atom_site_occupancy
_atom_site_site_symmetry_order
_atom_site_calc_flag
_atom_site_refinement_flags_posn
_atom_site_refinement_flags_adp
_atom_site_refinement_flags_occupancy
_atom_site_disorder_assembly
_atom_site_disorder_group
S1 S 0.30753(2) 0.30887(8) 0.57729(2) 0.0430(2) Uani 1 1 d . . . . .
O1 O 0.35561(8) 0.7727(3) 0.47418(5) 0.0539(4) Uani 1 1 d . . . . .
O2 O 0.26385(9) 0.1101(3) 0.55928(5) 0.0638(5) Uani 1 1 d . . . . .
O3 O 0.37305(8) 0.2384(4) 0.60186(6) 0.0678(5) Uani 1 1 d . . . . .
N1 N 0.24893(11) 0.7009(4) 0.68894(6) 0.0595(5) Uani 1 1 d . . . . .
C1 C 0.42251(9) 0.4687(3) 0.44884(6) 0.0421(4) Uani 1 1 d . . . . .
C2 C 0.42573(11) 0.6060(4) 0.41341(7) 0.0537(5) Uani 1 1 d . . . . .
H2 H 0.400010 0.750392 0.407765 0.064 Uiso 1 1 calc R U . . .
C3 C 0.46668(13) 0.5297(5) 0.38670(7) 0.0658(6) Uani 1 1 d . . . . .
H3 H 0.468460 0.622654 0.363145 0.079 Uiso 1 1 calc R U . . .
C4 C 0.50536(12) 0.3143(5) 0.39483(8) 0.0610(6) Uani 1 1 d . . . . .
H4 H 0.533160 0.263473 0.376822 0.073 Uiso 1 1 calc R U . . .
C5 C 0.50240(13) 0.1767(4) 0.42950(9) 0.0619(6) Uani 1 1 d . . . . .
H5 H 0.528357 0.032781 0.434997 0.074 Uiso 1 1 calc R U . . .
C6 C 0.46086(11) 0.2513(4) 0.45639(7) 0.0542(5) Uani 1 1 d . . . . .
H6 H 0.458597 0.155784 0.479587 0.065 Uiso 1 1 calc R U . . .
C7 C 0.37994(9) 0.5647(3) 0.47795(6) 0.0417(4) Uani 1 1 d . . . . .
C8 C 0.36901(10) 0.3966(3) 0.51284(6) 0.0445(4) Uani 1 1 d . . . . .
H8A H 0.350143 0.239687 0.501441 0.053 Uiso 1 1 calc R U . . .
H8B H 0.412690 0.363281 0.531011 0.053 Uiso 1 1 calc R U . . .
C9 C 0.32095(10) 0.5129(4) 0.53760(6) 0.0472(4) Uani 1 1 d . . . . .
H9A H 0.277532 0.549800 0.519418 0.057 Uiso 1 1 calc R U . . .
H9B H 0.340302 0.667458 0.549743 0.057 Uiso 1 1 calc R U . . .
C10 C 0.26357(13) 0.4950(4) 0.60770(7) 0.0540(5) Uani 1 1 d . . . . .
H10A H 0.291620 0.636971 0.618199 0.065 Uiso 1 1 calc R U . . .
H10B H 0.221454 0.555949 0.590641 0.065 Uiso 1 1 calc R U . . .
C11 C 0.24710(15) 0.3470(4) 0.64386(8) 0.0617(6) Uani 1 1 d . . . . .
H11A H 0.216953 0.210388 0.633293 0.074 Uiso 1 1 calc R U . . .
H11B H 0.288988 0.277907 0.659959 0.074 Uiso 1 1 calc R U . . .
C12 C 0.21332(11) 0.5073(4) 0.67130(6) 0.0495(5) Uani 1 1 d . . . . .
C13 C 0.14894(13) 0.4527(6) 0.67798(8) 0.0679(6) Uani 1 1 d . . . . .
H13 H 0.124847 0.316150 0.665390 0.081 Uiso 1 1 calc R U . . .
C14 C 0.12052(15) 0.6091(8) 0.70437(10) 0.0849(9) Uani 1 1 d . . . . .
H14 H 0.077511 0.575626 0.709954 0.102 Uiso 1 1 calc R U . . .
C15 C 0.1563(2) 0.8072(6) 0.72135(10) 0.0832(9) Uani 1 1 d . . . . .
H15 H 0.137998 0.915323 0.738281 0.100 Uiso 1 1 calc R U . . .
C16 C 0.22016(18) 0.8470(5) 0.71332(8) 0.0741(7) Uani 1 1 d . . . . .
H16 H 0.244831 0.983412 0.725530 0.089 Uiso 1 1 calc R U . . .
O4 O 0.44123(16) 0.2074(8) 0.68656(12) 0.1363(12) Uani 1 1 d . . . . .
O5 O 0.39650(18) 0.7357(9) 0.70172(16) 0.1614(16) Uani 1 1 d . . . . .

loop_
_atom_site_aniso_label
_atom_site_aniso_U_11
_atom_site_aniso_U_22
_atom_site_aniso_U_33
_atom_site_aniso_U_23
_atom_site_aniso_U_13
_atom_site_aniso_U_12
S1 0.0470(3) 0.0392(3) 0.0437(3) 0.00163(15) 0.0109(2) 0.00304(15)
O1 0.0612(9) 0.0364(7) 0.0677(9) 0.0063(6) 0.0215(7) 0.0054(6)
O2 0.0798(11) 0.0497(8) 0.0650(9) -0.0091(7) 0.0217(8) -0.0161(8)
O3 0.0548(9) 0.0846(11) 0.0626(10) 0.0172(9) 0.0080(7) 0.0166(9)
N1 0.0696(12) 0.0572(12) 0.0545(10) -0.0009(7) 0.0188(9) -0.0065(8)
C1 0.0402(8) 0.0378(9) 0.0487(9) -0.0004(7) 0.0095(7) -0.0049(7)
C2 0.0539(10) 0.0543(12) 0.0536(11) 0.0087(9) 0.0123(8) 0.0020(9)
C3 0.0666(13) 0.0824(16) 0.0513(11) 0.0073(11) 0.0190(10) -0.0028(12)
C4 0.0536(11) 0.0713(16) 0.0619(13) -0.0165(10) 0.0204(10) -0.0075(10)
C5 0.0588(12) 0.0491(12) 0.0829(16) -0.0069(10) 0.0263(11) 0.0037(9)
C6 0.0579(11) 0.0426(9) 0.0663(13) 0.0061(9) 0.0225(10) 0.0026(9)
C7 0.0408(8) 0.0343(8) 0.0497(9) 0.0007(7) 0.0084(7) -0.0028(6)
C8 0.0483(9) 0.0381(9) 0.0485(9) 0.0025(7) 0.0131(7) 0.0028(7)
C9 0.0541(10) 0.0393(9) 0.0512(10) 0.0056(7) 0.0180(8) 0.0073(7)
C10 0.0704(13) 0.0457(11) 0.0500(10) 0.0037(8) 0.0222(9) 0.0104(9)
C11 0.0867(16) 0.0470(11) 0.0582(13) 0.0046(9) 0.0305(12) 0.0031(11)
C12 0.0585(11) 0.0490(11) 0.0425(9) 0.0067(8) 0.0139(8) 0.0024(8)
C13 0.0553(12) 0.0791(16) 0.0685(14) 0.0034(12) 0.0107(10) -0.0057(11)
C14 0.0632(14) 0.114(3) 0.0845(18) 0.0197(19) 0.0329(14) 0.0239(17)
C15 0.109(2) 0.080(2) 0.0696(17) 0.0099(13) 0.0392(17) 0.0348(17)
C16 0.110(2) 0.0591(13) 0.0562(13) -0.0040(11) 0.0227(13) 0.0013(14)
O4 0.0941(19) 0.191(3) 0.121(2) 0.025(2) 0.0150(17) -0.013(2)
O5 0.105(2) 0.202(4) 0.182(4) -0.050(3) 0.040(2) -0.019(3)

loop_
_atom_type_symbol
_atom_type_description
_atom_type_scat_dispersion_real
_atom_type_scat_dispersion_imag
_atom_type_scat_source
C C 0.0137 0.0067 'International Tables Vol C Tables 4.2.6.8 and 6.1.1.4'
H H 0.0000 0.0000 'International Tables Vol C Tables 4.2.6.8 and 6.1.1.4'
N N 0.0241 0.0134 'International Tables Vol C Tables 4.2.6.8 and 6.1.1.4'
O O 0.0389 0.0241 'International Tables Vol C Tables 4.2.6.8 and 6.1.1.4'
S S 0.2925 0.4295 'International Tables Vol C Tables 4.2.6.8 and 6.1.1.4'

loop_
_geom_angle_atom_site_label_1
_geom_angle_atom_site_label_2
_geom_angle_atom_site_label_3
_geom_angle
_geom_angle_site_symmetry_1
_geom_angle_site_symmetry_3
_geom_angle_publ_flag
O2 S1 O3 116.29(12) . . ?
O2 S1 C10 109.24(11) . . ?
O3 S1 C10 109.08(11) . . ?
O2 S1 C9 109.16(10) . . ?
O3 S1 C9 108.92(10) . . ?
C10 S1 C9 103.36(9) . . ?
C12 N1 C16 118.1(2) . . ?
C6 C1 C2 118.69(18) . . ?
C6 C1 C7 122.59(17) . . ?
C2 C1 C7 118.69(17) . . ?
C3 C2 C1 120.6(2) . . ?
C3 C2 H2 119.7 . . ?
C1 C2 H2 119.7 . . ?
C2 C3 C4 120.2(2) . . ?
C2 C3 H3 119.9 . . ?
C4 C3 H3 119.9 . . ?
C5 C4 C3 119.8(2) . . ?
C5 C4 H4 120.1 . . ?
C3 C4 H4 120.1 . . ?
C4 C5 C6 120.3(2) . . ?
C4 C5 H5 119.8 . . ?
C6 C5 H5 119.8 . . ?
C5 C6 C1 120.4(2) . . ?
C5 C6 H6 119.8 . . ?
C1 C6 H6 119.8 . . ?
O1 C7 C1 121.27(17) . . ?
O1 C7 C8 120.93(17) . . ?
C1 C7 C8 117.79(15) . . ?
C9 C8 C7 111.33(15) . . ?
C9 C8 H8A 109.4 . . ?
C7 C8 H8A 109.4 . . ?
C9 C8 H8B 109.4 . . ?
C7 C8 H8B 109.4 . . ?
H8A C8 H8B 108.0 . . ?
C8 C9 S1 110.25(13) . . ?
C8 C9 H9A 109.6 . . ?
S1 C9 H9A 109.6 . . ?
C8 C9 H9B 109.6 . . ?
S1 C9 H9B 109.6 . . ?
H9A C9 H9B 108.1 . . ?
C11 C10 S1 110.77(15) . . ?
C11 C10 H10A 109.5 . . ?
S1 C10 H10A 109.5 . . ?
C11 C10 H10B 109.5 . . ?
S1 C10 H10B 109.5 . . ?
H10A C10 H10B 108.1 . . ?
C12 C11 C10 111.20(18) . . ?
C12 C11 H11A 109.4 . . ?
C10 C11 H11A 109.4 . . ?
C12 C11 H11B 109.4 . . ?
C10 C11 H11B 109.4 . . ?
H11A C11 H11B 108.0 . . ?
N1 C12 C13 122.1(2) . . ?
N1 C12 C11 116.7(2) . . ?
C13 C12 C11 121.1(2) . . ?
C12 C13 C14 118.2(3) . . ?
C12 C13 H13 120.9 . . ?
C14 C13 H13 120.9 . . ?
C15 C14 C13 119.2(3) . . ?
C15 C14 H14 120.4 . . ?
C13 C14 H14 120.4 . . ?
C14 C15 C16 118.8(3) . . ?
C14 C15 H15 120.6 . . ?
C16 C15 H15 120.6 . . ?
N1 C16 C15 123.5(3) . . ?
N1 C16 H16 118.2 . . ?
C15 C16 H16 118.2 . . ?

loop_
_geom_bond_atom_site_label_1
_geom_bond_atom_site_label_2
_geom_bond_distance
_geom_bond_site_symmetry_2
_geom_bond_publ_flag
S1 O2 1.4322(16) . ?
S1 O3 1.4437(16) . ?
S1 C10 1.769(2) . ?
S1 C9 1.7688(19) . ?
O1 C7 1.218(2) . ?
N1 C12 1.329(3) . ?
N1 C16 1.334(3) . ?
C1 C6 1.394(3) . ?
C1 C2 1.394(3) . ?
C1 C7 1.494(3) . ?
C2 C3 1.377(3) . ?
C2 H2 0.9300 . ?
C3 C4 1.390(4) . ?
C3 H3 0.9300 . ?
C4 C5 1.373(4) . ?
C4 H4 0.9300 . ?
C5 C6 1.387(3) . ?
C5 H5 0.9300 . ?
C6 H6 0.9300 . ?
C7 C8 1.513(2) . ?
C8 C9 1.513(3) . ?
C8 H8A 0.9700 . ?
C8 H8B 0.9700 . ?
C9 H9A 0.9700 . ?
C9 H9B 0.9700 . ?
C10 C11 1.522(3) . ?
C10 H10A 0.9700 . ?
C10 H10B 0.9700 . ?
C11 C12 1.503(3) . ?
C11 H11A 0.9700 . ?
C11 H11B 0.9700 . ?
C12 C13 1.377(3) . ?
C13 C14 1.408(4) . ?
C13 H13 0.9300 . ?
C14 C15 1.342(5) . ?
C14 H14 0.9300 . ?
C15 C16 1.368(5) . ?
C15 H15 0.9300 . ?
C16 H16 0.9300 . ?

loop_
_geom_torsion_atom_site_label_1
_geom_torsion_atom_site_label_2
_geom_torsion_atom_site_label_3
_geom_torsion_atom_site_label_4
_geom_torsion
_geom_torsion_site_symmetry_1
_geom_torsion_site_symmetry_2
_geom_torsion_site_symmetry_3
_geom_torsion_site_symmetry_4
_geom_torsion_publ_flag
C6 C1 C2 C3 -0.8(3) . . . . ?
C7 C1 C2 C3 177.2(2) . . . . ?
C1 C2 C3 C4 0.0(4) . . . . ?
C2 C3 C4 C5 0.3(4) . . . . ?
C3 C4 C5 C6 0.2(4) . . . . ?
C4 C5 C6 C1 -1.0(4) . . . . ?
C2 C1 C6 C5 1.3(3) . . . . ?
C7 C1 C6 C5 -176.6(2) . . . . ?
C6 C1 C7 O1 168.34(19) . . . . ?
C2 C1 C7 O1 -9.5(3) . . . . ?
C6 C1 C7 C8 -10.6(3) . . . . ?
C2 C1 C7 C8 171.52(17) . . . . ?
O1 C7 C8 C9 5.1(3) . . . . ?
C1 C7 C8 C9 -175.96(15) . . . . ?
C7 C8 C9 S1 178.53(13) . . . . ?
O2 S1 C9 C8 -73.71(17) . . . . ?
O3 S1 C9 C8 54.22(18) . . . . ?
C10 S1 C9 C8 170.12(15) . . . . ?
O2 S1 C10 C11 63.6(2) . . . . ?
O3 S1 C10 C11 -64.5(2) . . . . ?
C9 S1 C10 C11 179.68(17) . . . . ?
S1 C10 C11 C12 176.74(18) . . . . ?
C16 N1 C12 C13 -1.0(3) . . . . ?
C16 N1 C12 C11 179.7(2) . . . . ?
C10 C11 C12 N1 -60.4(3) . . . . ?
C10 C11 C12 C13 120.4(2) . . . . ?
N1 C12 C13 C14 0.1(4) . . . . ?
C11 C12 C13 C14 179.4(2) . . . . ?
C12 C13 C14 C15 1.2(4) . . . . ?
C13 C14 C15 C16 -1.7(5) . . . . ?
C12 N1 C16 C15 0.5(4) . . . . ?
C14 C15 C16 N1 0.9(5) . . . . ?
